data_4032617
loop_
_publ_author_name
'Li, Jie'
'Xue, Yu'
'Fan, Zhoulong'
'Ding, Chunyong'
'Zhang, Ao'

_publ_section_title
;
 Difluorination of Furonaphthoquinones.
;
_journal_issue 14
_journal_name_full 'The Journal of organic chemistry'
_journal_page_first 7388
_journal_page_last 7393
_journal_paper_doi 10.1021/acs.joc.7b01064
_journal_volume 82
_journal_year 2017
_chemical_formula_moiety 'C19 H16 F3 O3'
_chemical_formula_sum 'C19 H16 F3 O3'
_chemical_formula_weight 349.32
_space_group_crystal_system monoclinic
_space_group_IT_number 14
_space_group_name_Hall '-P 2ybc'
_space_group_name_H-M_alt 'P 1 21/c 1'
_symmetry_space_group_name_Hall '-P 2ybc'
_symmetry_space_group_name_H-M 'P 1 21/c 1'
_atom_sites_solution_hydrogens geom
_atom_sites_solution_primary dual
_audit_creation_date 2017-04-06
_audit_creation_method
;
Olex2 1.2-alpha
(compiled 2017.03.28 svn.r3405 for OlexSys, GUI svn.r5335)
;
_cell_angle_alpha 90
_cell_angle_beta 98.9870(10)
_cell_angle_gamma 90
_cell_formula_units_Z 4
_cell_length_a 12.3744(2)
_cell_length_b 17.1213(4)
_cell_length_c 7.8002(2)
_cell_measurement_reflns_used 9884
_cell_measurement_temperature 173.1
_cell_measurement_theta_max 68.206
_cell_measurement_theta_min 4.444
_cell_volume 1632.31(6)
_computing_cell_refinement 'SAINT v8.37A (Bruker, 2015)'
_computing_data_reduction 'SAINT v8.37A (Bruker, 2015)'
_computing_molecular_graphics 'Olex2 (Dolomanov et al., 2009)'
_computing_publication_material 'Olex2 (Dolomanov et al., 2009)'
_computing_structure_refinement 'ShelXL (Sheldrick, 2015)'
_computing_structure_solution 'ShelXT (Sheldrick, 2015)'
_diffrn_ambient_temperature 173.01
_diffrn_measured_fraction_theta_full 0.999
_diffrn_measured_fraction_theta_max 0.998
_diffrn_measurement_device_type 'Bruker APEX-II CCD'
_diffrn_measurement_method '\f and \w scans'
_diffrn_radiation_type CuK\a
_diffrn_radiation_wavelength 1.54178
_diffrn_reflns_av_R_equivalents 0.0214
_diffrn_reflns_av_unetI/netI 0.0122
_diffrn_reflns_Laue_measured_fraction_full 0.999
_diffrn_reflns_Laue_measured_fraction_max 0.998
_diffrn_reflns_limit_h_max 14
_diffrn_reflns_limit_h_min -14
_diffrn_reflns_limit_k_max 20
_diffrn_reflns_limit_k_min -20
_diffrn_reflns_limit_l_max 9
_diffrn_reflns_limit_l_min -9
_diffrn_reflns_number 19755
_diffrn_reflns_point_group_measured_fraction_full 0.999
_diffrn_reflns_point_group_measured_fraction_max 0.998
_diffrn_reflns_theta_full 67.679
_diffrn_reflns_theta_max 68.274
_diffrn_reflns_theta_min 4.445
_diffrn_standards_number 0
_exptl_absorpt_coefficient_mu 1.011
_exptl_absorpt_correction_T_max 0.7531
_exptl_absorpt_correction_T_min 0.6790
_exptl_absorpt_correction_type multi-scan
_exptl_absorpt_process_details
'SADABS-2016/2 (Bruker,2016/2) was used for absorption correction. wR2(int) was 0.0859 before and 0.0405 after correction. The Ratio of minimum to maximum transmission is 0.9016. The \l/2 correction factor is Not present.'
_exptl_crystal_colour colourless
_exptl_crystal_colour_primary colourless
_exptl_crystal_density_diffrn 1.421
_exptl_crystal_description block
_exptl_crystal_F_000 724
_exptl_crystal_size_max 0.18
_exptl_crystal_size_mid 0.12
_exptl_crystal_size_min 0.1
_refine_diff_density_max 0.608
_refine_diff_density_min -0.383
_refine_diff_density_rms 0.062
_refine_ls_extinction_method none
_refine_ls_goodness_of_fit_ref 1.045
_refine_ls_hydrogen_treatment constr
_refine_ls_matrix_type full
_refine_ls_number_parameters 248
_refine_ls_number_reflns 2985
_refine_ls_number_restraints 28
_refine_ls_restrained_S_all 1.058
_refine_ls_R_factor_all 0.0516
_refine_ls_R_factor_gt 0.0489
_refine_ls_shift/su_max 0.000
_refine_ls_shift/su_mean 0.000
_refine_ls_structure_factor_coef Fsqd
_refine_ls_weighting_details 'w=1/[\s^2^(Fo^2^)+(0.0920P)^2^+1.1910P] where P=(Fo^2^+2Fc^2^)/3'
_refine_ls_weighting_scheme calc
_refine_ls_wR_factor_gt 0.1452
_refine_ls_wR_factor_ref 0.1492
_reflns_Friedel_coverage 0.000
_reflns_number_gt 2776
_reflns_number_total 2985
_reflns_threshold_expression 'I > 2\s(I)'
_cod_data_source_file jo7b01064_si_002.cif
_cod_data_source_block ta_a_cmpd_7u
_cod_depositor_comments 'Adding full bibliography for 4032614--4032617.cif.'
_cod_database_code 4032617
_shelx_shelxl_version_number 2014/7
_shelx_space_group_comment
;
The symmetry employed for this shelxl refinement is uniquely defined
by the following loop, which should always be used as a source of
symmetry information in preference to the above space-group names.
They are only intended as comments.
;
_olex2_refinement_description
;
1. Fixed Uiso
 At 1.2 times of:
  All C(H) groups, All C(H,H) groups
 At 1.5 times of:
  All C(H,H,H) groups, All O(H) groups
2. Restrained distances
 C21-C4 \\sim C3-C4
 with sigma of 0.02
 C21-C2 \\sim C20-C3
 with sigma of 0.02
 C20-C1 \\sim C2-C1 \\sim C20-C21 \\sim C2-C3 \\sim C21-C4 \\sim C3-C4
 with sigma of 0.02
3. Uiso/Uaniso restraints and constraints
Uanis(C3) \\sim Ueq, Uanis(C21) \\sim Ueq: with sigma of 0.1 and sigma for
terminal atoms of 0.2
4. Others
 Fixed Sof: H4B(0.7) H4A(0.3) C3(0.7) H3(0.7) C2(0.7) H2A(0.7) C20(0.3)
 H20(0.3) C21(0.3) H21(0.3)
5.a Ternary CH refined with riding coordinates:
 C15(H15)
5.b Aromatic/amide H refined with riding coordinates:
 C4(H4B), C4(H4A), C8(H8), C7(H7), C3(H3), C2(H2A), C20(H20), C21(H21)
5.c Idealised Me refined as rotating group:
 C17(H17A,H17B,H17C), C19(H19A,H19B,H19C), C18(H18A,H18B,H18C)
5.d Idealised tetrahedral OH refined as rotating group:
 O2(H2)
;
_olex2_submission_special_instructions 'No special instructions were received'

loop_
_space_group_symop_operation_xyz
'x, y, z'
'-x, y+1/2, -z+1/2'
'-x, -y, -z'
'x, -y-1/2, z-1/2'

loop_
_atom_site_label
_atom_site_type_symbol
_atom_site_fract_x
_atom_site_fract_y
_atom_site_fract_z
_atom_site_U_iso_or_equiv
_atom_site_adp_type
_atom_site_occupancy
_atom_site_site_symmetry_order
_atom_site_calc_flag
_atom_site_refinement_flags_posn
_atom_site_refinement_flags_adp
_atom_site_refinement_flags_occupancy
_atom_site_disorder_assembly
_atom_site_disorder_group
F2 F 0.56102(9) 0.56756(7) 0.69860(14) 0.0330(3) Uani 1 1 d . . . . .
F1 F 0.51369(9) 0.69047(7) 0.68647(14) 0.0331(3) Uani 1 1 d . . . . .
F3 F 0.92591(9) 0.56022(7) 0.35077(16) 0.0344(3) Uani 1 1 d . . . . .
O2 O 0.90351(10) 0.74971(8) 0.52971(17) 0.0274(3) Uani 1 1 d . . . . .
H2 H 0.8520 0.7738 0.4692 0.041 Uiso 1 1 calc GR . . . .
O3 O 0.78225(10) 0.63533(8) 0.24605(16) 0.0269(3) Uani 1 1 d . . . . .
O1 O 0.72551(11) 0.67699(9) 0.81238(16) 0.0302(3) Uani 1 1 d . . . . .
C10 C 0.52362(14) 0.62637(10) 0.4206(2) 0.0208(4) Uani 1 1 d . . . . .
C11 C 0.57150(14) 0.63629(10) 0.6107(2) 0.0218(4) Uani 1 1 d . . . . .
C13 C 0.75972(14) 0.65301(11) 0.5266(2) 0.0218(4) Uani 1 1 d . . . . .
C5 C 0.41125(14) 0.61447(10) 0.3673(2) 0.0221(4) Uani 1 1 d . . . . .
C16 C 0.87982(14) 0.66806(11) 0.5257(2) 0.0231(4) Uani 1 1 d . . . . .
C14 C 0.71127(14) 0.63851(10) 0.3616(2) 0.0223(4) Uani 1 1 d . . . . .
C12 C 0.69452(15) 0.65883(10) 0.6609(2) 0.0222(4) Uani 1 1 d . . . . .
C9 C 0.59565(14) 0.62845(10) 0.2987(2) 0.0224(4) Uani 1 1 d . . . . .
C15 C 0.89019(14) 0.63642(11) 0.3437(2) 0.0253(4) Uani 1 1 d . . . . .
H15 H 0.9396 0.6704 0.2861 0.030 Uiso 1 1 calc R . . . .
C6 C 0.37165(15) 0.61029(11) 0.1878(2) 0.0254(4) Uani 1 1 d . . . . .
C4 C 0.33491(15) 0.60249(13) 0.5000(3) 0.0306(5) Uani 1 1 d D . . . .
H4B H 0.3531 0.6153 0.6195 0.037 Uiso 0.7 1 calc R . P A 2
H4A H 0.3613 0.5942 0.6196 0.037 Uiso 0.3 1 calc R . P B 1
C8 C 0.55664(16) 0.62135(12) 0.1224(2) 0.0291(4) Uani 1 1 d . . . . .
H8 H 0.6055 0.6217 0.0398 0.035 Uiso 1 1 calc R . . . .
C7 C 0.44522(16) 0.61372(13) 0.0698(2) 0.0305(4) Uani 1 1 d . . . . .
H7 H 0.4179 0.6107 -0.0508 0.037 Uiso 1 1 calc R . . . .
C17 C 0.95972(16) 0.63017(12) 0.6696(3) 0.0313(5) Uani 1 1 d . . . . .
H17A H 1.0348 0.6422 0.6531 0.047 Uiso 1 1 calc GR . . . .
H17B H 0.9489 0.5735 0.6663 0.047 Uiso 1 1 calc GR . . . .
H17C H 0.9469 0.6504 0.7823 0.047 Uiso 1 1 calc GR . . . .
C1 C 0.24925(16) 0.60468(13) 0.1150(3) 0.0323(5) Uani 1 1 d D . . . .
C19 C 0.2260(2) 0.53497(16) -0.0035(4) 0.0573(8) Uani 1 1 d . . . . .
H19A H 0.2679 0.5396 -0.0998 0.086 Uiso 1 1 calc GR . . . .
H19B H 0.1477 0.5330 -0.0494 0.086 Uiso 1 1 calc GR . . . .
H19C H 0.2475 0.4871 0.0619 0.086 Uiso 1 1 calc GR . . . .
C3 C 0.2268(3) 0.5679(3) 0.4190(5) 0.0383(9) Uani 0.7 1 d D U P C 2
H3 H 0.1934 0.5238 0.4628 0.046 Uiso 0.7 1 calc R . P C 2
C18 C 0.2149(3) 0.67819(17) 0.0109(5) 0.0768(11) Uani 1 1 d . . . . .
H18A H 0.2382 0.7243 0.0816 0.115 Uiso 1 1 calc GR . . . .
H18B H 0.1351 0.6788 -0.0217 0.115 Uiso 1 1 calc GR . . . .
H18C H 0.2492 0.6788 -0.0941 0.115 Uiso 1 1 calc GR . . . .
C2 C 0.1790(2) 0.6129(2) 0.2597(4) 0.0389(7) Uani 0.7 1 d D . P C 2
H2A H 0.1135 0.6427 0.2497 0.047 Uiso 0.7 1 calc R . P C 2
C20 C 0.1900(5) 0.5589(4) 0.2545(7) 0.0254(12) Uani 0.3 1 d D . P C 1
H20 H 0.1491 0.5120 0.2344 0.030 Uiso 0.3 1 calc R . P C 1
C21 C 0.2112(7) 0.6048(6) 0.4270(11) 0.035(2) Uani 0.3 1 d D U P C 1
H21 H 0.1569 0.6304 0.4800 0.042 Uiso 0.3 1 calc R . P C 1

loop_
_atom_site_aniso_label
_atom_site_aniso_U_11
_atom_site_aniso_U_22
_atom_site_aniso_U_33
_atom_site_aniso_U_23
_atom_site_aniso_U_13
_atom_site_aniso_U_12
F2 0.0356(6) 0.0366(6) 0.0255(6) 0.0099(5) 0.0011(5) -0.0111(5)
F1 0.0263(6) 0.0449(7) 0.0287(6) -0.0139(5) 0.0063(5) 0.0021(5)
F3 0.0316(6) 0.0349(7) 0.0374(6) -0.0060(5) 0.0079(5) 0.0056(5)
O2 0.0221(6) 0.0271(7) 0.0314(7) -0.0008(5) -0.0004(5) -0.0014(5)
O3 0.0196(6) 0.0420(8) 0.0197(6) -0.0029(5) 0.0051(5) -0.0032(5)
O1 0.0285(7) 0.0430(8) 0.0186(6) -0.0033(6) 0.0019(5) -0.0075(6)
C10 0.0209(8) 0.0221(8) 0.0192(9) -0.0001(6) 0.0024(7) -0.0012(7)
C11 0.0235(9) 0.0243(9) 0.0187(8) 0.0002(7) 0.0068(7) -0.0011(7)
C13 0.0191(8) 0.0255(9) 0.0204(9) 0.0011(7) 0.0019(7) -0.0005(7)
C5 0.0217(9) 0.0221(8) 0.0229(9) -0.0003(7) 0.0050(7) -0.0014(7)
C16 0.0195(9) 0.0264(9) 0.0230(9) 0.0001(7) 0.0023(7) 0.0008(7)
C14 0.0213(9) 0.0260(9) 0.0202(8) 0.0005(7) 0.0054(7) -0.0008(7)
C12 0.0236(9) 0.0237(9) 0.0188(8) 0.0013(7) 0.0018(7) -0.0015(7)
C9 0.0212(9) 0.0271(9) 0.0188(9) -0.0001(7) 0.0030(7) -0.0024(7)
C15 0.0190(8) 0.0316(10) 0.0254(9) -0.0007(7) 0.0034(7) -0.0004(7)
C6 0.0214(9) 0.0279(9) 0.0258(9) -0.0008(7) 0.0004(7) -0.0027(7)
C4 0.0218(9) 0.0450(12) 0.0261(9) -0.0019(8) 0.0070(7) -0.0041(8)
C8 0.0253(9) 0.0421(11) 0.0203(9) -0.0019(8) 0.0049(7) -0.0044(8)
C7 0.0264(10) 0.0445(11) 0.0192(9) -0.0012(8) -0.0010(7) -0.0045(8)
C17 0.0248(9) 0.0401(11) 0.0274(10) 0.0022(8) -0.0013(8) 0.0061(8)
C1 0.0202(9) 0.0444(12) 0.0302(10) -0.0033(9) -0.0023(8) -0.0017(8)
C19 0.0312(12) 0.0491(15) 0.086(2) -0.0252(14) -0.0096(12) -0.0051(11)
C3 0.0228(18) 0.054(3) 0.039(2) 0.004(2) 0.0089(14) -0.0117(19)
C18 0.0479(16) 0.0452(15) 0.119(3) 0.0007(16) -0.0424(17) 0.0043(12)
C2 0.0187(14) 0.051(2) 0.0455(19) -0.0051(16) 0.0019(12) 0.0013(13)
C20 0.018(3) 0.024(4) 0.033(3) -0.006(3) 0.003(2) -0.004(2)
C21 0.022(4) 0.045(5) 0.039(4) -0.008(4) 0.007(3) -0.001(4)

loop_
_atom_type_symbol
_atom_type_description
_atom_type_scat_dispersion_real
_atom_type_scat_dispersion_imag
_atom_type_scat_source
C C 0.0181 0.0091 'International Tables Vol C Tables 4.2.6.8 and 6.1.1.4'
H H 0.0000 0.0000 'International Tables Vol C Tables 4.2.6.8 and 6.1.1.4'
F F 0.0727 0.0534 'International Tables Vol C Tables 4.2.6.8 and 6.1.1.4'
O O 0.0492 0.0322 'International Tables Vol C Tables 4.2.6.8 and 6.1.1.4'

loop_
_geom_angle_atom_site_label_1
_geom_angle_atom_site_label_2
_geom_angle_atom_site_label_3
_geom_angle
C16 O2 H2 109.5
C14 O3 C15 107.07(14)
C5 C10 C11 121.53(16)
C9 C10 C11 117.86(15)
C9 C10 C5 120.61(16)
F2 C11 C10 109.74(14)
F2 C11 C12 104.51(14)
F1 C11 F2 105.63(14)
F1 C11 C10 110.41(14)
F1 C11 C12 106.32(14)
C10 C11 C12 119.29(14)
C14 C13 C16 108.49(15)
C14 C13 C12 119.65(16)
C12 C13 C16 131.57(16)
C10 C5 C6 118.40(16)
C10 C5 C4 120.73(16)
C6 C5 C4 120.80(16)
O2 C16 C13 111.47(14)
O2 C16 C15 108.51(14)
O2 C16 C17 107.10(15)
C13 C16 C15 99.64(14)
C13 C16 C17 116.82(16)
C17 C16 C15 113.04(15)
O3 C14 C13 113.75(16)
O3 C14 C9 118.59(15)
C13 C14 C9 127.64(16)
O1 C12 C11 116.83(16)
O1 C12 C13 126.92(17)
C13 C12 C11 116.20(15)
C10 C9 C14 118.19(16)
C8 C9 C10 120.64(17)
C8 C9 C14 121.17(17)
F3 C15 O3 106.04(14)
F3 C15 C16 111.61(15)
F3 C15 H15 110.7
O3 C15 C16 106.83(14)
O3 C15 H15 110.7
C16 C15 H15 110.7
C5 C6 C1 122.66(17)
C7 C6 C5 119.47(17)
C7 C6 C1 117.84(17)
C5 C4 H4B 124.0
C5 C4 H4A 122.3
C5 C4 C21 115.5(4)
C3 C4 C5 111.9(2)
C3 C4 H4B 124.0
C21 C4 H4A 122.3
C9 C8 H8 120.7
C7 C8 C9 118.56(18)
C7 C8 H8 120.7
C6 C7 H7 118.9
C8 C7 C6 122.18(17)
C8 C7 H7 118.9
C16 C17 H17A 109.5
C16 C17 H17B 109.5
C16 C17 H17C 109.5
H17A C17 H17B 109.5
H17A C17 H17C 109.5
H17B C17 H17C 109.5
C6 C1 C20 107.9(3)
C19 C1 C6 111.00(17)
C19 C1 C18 108.5(2)
C19 C1 C2 116.6(2)
C19 C1 C20 88.1(3)
C18 C1 C6 108.82(18)
C18 C1 C2 100.0(3)
C18 C1 C20 130.2(3)
C2 C1 C6 111.23(18)
C1 C19 H19A 109.5
C1 C19 H19B 109.5
C1 C19 H19C 109.5
H19A C19 H19B 109.5
H19A C19 H19C 109.5
H19B C19 H19C 109.5
C4 C3 H3 124.6
C2 C3 C4 110.7(3)
C2 C3 H3 124.6
C1 C18 H18A 109.5
C1 C18 H18B 109.5
C1 C18 H18C 109.5
H18A C18 H18B 109.5
H18A C18 H18C 109.5
H18B C18 H18C 109.5
C1 C2 H2A 124.3
C3 C2 C1 111.5(3)
C3 C2 H2A 124.3
C1 C20 H20 126.0
C21 C20 C1 108.0(5)
C21 C20 H20 126.0
C4 C21 H21 125.3
C20 C21 C4 109.4(6)
C20 C21 H21 125.3

loop_
_geom_bond_atom_site_label_1
_geom_bond_atom_site_label_2
_geom_bond_distance
F2 C11 1.378(2)
F1 C11 1.361(2)
F3 C15 1.376(2)
O2 H2 0.8400
O2 C16 1.428(2)
O3 C14 1.354(2)
O3 C15 1.431(2)
O1 C12 1.224(2)
C10 C11 1.519(2)
C10 C5 1.403(3)
C10 C9 1.401(2)
C11 C12 1.560(2)
C13 C16 1.509(2)
C13 C14 1.355(2)
C13 C12 1.422(2)
C5 C6 1.411(3)
C5 C4 1.520(2)
C16 C15 1.544(2)
C16 C17 1.520(2)
C14 C9 1.449(2)
C9 C8 1.390(3)
C15 H15 1.0000
C6 C7 1.393(3)
C6 C1 1.535(2)
C4 H4B 0.9500
C4 H4A 0.9500
C4 C3 1.509(4)
C4 C21 1.548(8)
C8 H8 0.9500
C8 C7 1.382(3)
C7 H7 0.9500
C17 H17A 0.9800
C17 H17B 0.9800
C17 H17C 0.9800
C1 C19 1.509(3)
C1 C18 1.522(4)
C1 C2 1.535(4)
C1 C20 1.608(6)
C19 H19A 0.9800
C19 H19B 0.9800
C19 H19C 0.9800
C3 H3 0.9500
C3 C2 1.503(5)
C18 H18A 0.9800
C18 H18B 0.9800
C18 H18C 0.9800
C2 H2A 0.9500
C20 H20 0.9500
C20 C21 1.544(9)
C21 H21 0.9500
